data_7002466
loop_
_publ_author_name
'Palacios, Mar\'ia A.'
'Rodr\'iguez-Di\'eguez, Antonio'
'Sironi, Angelo'
'Herrera, Juan Manuel'
'Mota, Antonio J.'
'Cano, Joan'
'Colacio, Enrique'

_publ_section_title
;
 Enhanced ferromagnetic interaction in metallacyclic complexes
 incorporating m-phenylenediamidato bridges.
;
_journal_issue 40
_journal_name_full 'Dalton Transactions'
_journal_page_first 8538
_journal_page_last 8547
_journal_paper_doi 10.1039/b903986d
_journal_year 2009
_chemical_formula_moiety 'C54 H36 Ag2 N12 Ni2 O7, 11(H2O)'
_chemical_formula_sum 'C54 H60 Ag2 N12 Ni2 O18'
_chemical_formula_weight 1498.30
_chemical_name_systematic
;
?
;
_space_group_IT_number 62
_symmetry_cell_setting orthorhombic
_symmetry_space_group_name_Hall '-P 2ac 2n'
_symmetry_space_group_name_H-M 'P n m a'
_atom_sites_solution_hydrogens geom
_atom_sites_solution_primary direct
_atom_sites_solution_secondary difmap
_audit_creation_method SHELXL-97
_cell_angle_alpha 90.00
_cell_angle_beta 90.00
_cell_angle_gamma 90.00
_cell_formula_units_Z 4
_cell_length_a 18.279(4)
_cell_length_b 20.892(4)
_cell_length_c 14.844(3)
_cell_measurement_reflns_used 3928
_cell_measurement_temperature 150(2)
_cell_measurement_theta_max 19.35
_cell_measurement_theta_min 2.23
_cell_volume 5669(2)
_computing_cell_refinement 'Bruker APEXII'
_computing_data_collection 'Bruker APEXII'
_computing_data_reduction 'Bruker APEXII'
_computing_molecular_graphics 'Bruker SHELXTL'
_computing_publication_material 'SHELXL-97 (Sheldrick, 1997)'
_computing_structure_refinement 'SHELXL-97 (Sheldrick, 1997)'
_computing_structure_solution 'SHELXS-97 (Sheldrick, 1990)'
_diffrn_ambient_temperature 150(2)
_diffrn_measured_fraction_theta_full 0.997
_diffrn_measured_fraction_theta_max 0.997
_diffrn_radiation_monochromator graphite
_diffrn_radiation_source 'fine-focus sealed tube'
_diffrn_radiation_type MoK\a
_diffrn_radiation_wavelength 0.71073
_diffrn_reflns_av_R_equivalents 0.0753
_diffrn_reflns_av_sigmaI/netI 0.0412
_diffrn_reflns_limit_h_max 19
_diffrn_reflns_limit_h_min -19
_diffrn_reflns_limit_k_max 22
_diffrn_reflns_limit_k_min -22
_diffrn_reflns_limit_l_max 16
_diffrn_reflns_limit_l_min -16
_diffrn_reflns_number 32613
_diffrn_reflns_theta_full 22.90
_diffrn_reflns_theta_max 22.90
_diffrn_reflns_theta_min 2.23
_exptl_absorpt_coefficient_mu 1.421
_exptl_absorpt_correction_T_max 1.000
_exptl_absorpt_correction_T_min 0.865
_exptl_absorpt_correction_type multi-scan
_exptl_crystal_colour green
_exptl_crystal_density_diffrn 1.756
_exptl_crystal_density_method 'not measured'
_exptl_crystal_description prismatic
_exptl_crystal_F_000 2952.0
_exptl_crystal_size_max 0.14
_exptl_crystal_size_mid 0.13
_exptl_crystal_size_min 0.08
_refine_diff_density_max 0.517
_refine_diff_density_min -0.470
_refine_diff_density_rms 0.077
_refine_ls_extinction_method none
_refine_ls_goodness_of_fit_ref 1.043
_refine_ls_hydrogen_treatment constr
_refine_ls_matrix_type full
_refine_ls_number_parameters 415
_refine_ls_number_reflns 4011
_refine_ls_number_restraints 0
_refine_ls_restrained_S_all 1.043
_refine_ls_R_factor_all 0.0582
_refine_ls_R_factor_gt 0.0367
_refine_ls_shift/su_max 0.000
_refine_ls_shift/su_mean 0.000
_refine_ls_structure_factor_coef Fsqd
_refine_ls_weighting_details 'calc w=1/[\s^2^(Fo^2^)+(0.0271P)^2^+14.3863P] where P=(Fo^2^+2Fc^2^)/3'
_refine_ls_weighting_scheme calc
_refine_ls_wR_factor_gt 0.0817
_refine_ls_wR_factor_ref 0.0912
_reflns_number_gt 3005
_reflns_number_total 4011
_reflns_threshold_expression >2sigma(I)
_cod_data_source_file b903986d.txt
_cod_data_source_block compound4
_cod_depositor_comments
;
The following automatic conversions were performed:
'_exptl_absorpt_correction_type' value 'Multi-scan' changed to
'multi-scan' according to
'/home/saulius/struct/CIF-dictionaries/cif_core.dic' dictionary named
'cif_core.dic' version 2.4.1 from 2010-06-29.

Automatic conversion script
Id: cif_fix_enum 1527 2010-12-29 10:47:43Z saulius 

The following automatic conversions were performed:

'_symmetry_cell_setting' tag value 'Orthorrhombic' was replaced with
'orthorhombic' value as specified in the replacement file
'/home/robertas/cod-tools/perl-scripts/inputs/replacement_values.lst'.

Automatic conversion script
Id: cif_fix_values 3143 2015-03-26 13:38:13Z robertas 
;
_cod_original_sg_symbol_H-M Pnma
_cod_database_code 7002466

loop_
_symmetry_equiv_pos_as_xyz
'x, y, z'
'-x+1/2, -y, z+1/2'
'x+1/2, -y+1/2, -z+1/2'
'-x, y+1/2, -z'
'-x, -y, -z'
'x-1/2, y, -z-1/2'
'-x-1/2, y-1/2, z-1/2'
'x, -y-1/2, z'

loop_
_atom_site_label
_atom_site_type_symbol
_atom_site_fract_x
_atom_site_fract_y
_atom_site_fract_z
_atom_site_U_iso_or_equiv
_atom_site_adp_type
_atom_site_occupancy
_atom_site_symmetry_multiplicity
_atom_site_calc_flag
_atom_site_refinement_flags
_atom_site_disorder_assembly
_atom_site_disorder_group
Ag1 Ag 0.03593(3) 0.2500 0.20109(4) 0.0541(2) Uani 1 2 d S . .
Ag2 Ag 0.10664(3) 0.2500 0.38692(4) 0.0482(2) Uani 1 2 d S . .
Ni1 Ni 0.30021(3) 0.08349(3) 0.20672(4) 0.02693(17) Uani 1 1 d . . .
N1A N 0.2024(2) 0.02877(18) 0.1968(3) 0.0323(10) Uani 1 1 d . . .
C2A C 0.1930(3) -0.0299(3) 0.1629(4) 0.0413(14) Uani 1 1 d . . .
H2A H 0.2327 -0.0503 0.1363 0.050 Uiso 1 1 calc R . .
C3A C 0.1269(3) -0.0614(3) 0.1658(4) 0.0487(15) Uani 1 1 d . . .
H3A H 0.1229 -0.1031 0.1443 0.058 Uiso 1 1 calc R . .
C4A C 0.0671(3) -0.0308(3) 0.2004(4) 0.0469(15) Uani 1 1 d . . .
H4A H 0.0217 -0.0509 0.2015 0.056 Uiso 1 1 calc R . .
C5A C 0.0754(3) 0.0309(3) 0.2340(3) 0.0388(13) Uani 1 1 d . . .
H5A H 0.0354 0.0532 0.2566 0.047 Uiso 1 1 calc R . .
C6A C 0.1436(3) 0.0582(2) 0.2331(3) 0.0293(12) Uani 1 1 d . . .
C7A C 0.1576(3) 0.1214(2) 0.2775(3) 0.0331(12) Uani 1 1 d . . .
O8A O 0.10253(17) 0.15299(17) 0.3034(2) 0.0445(9) Uani 1 1 d . . .
N9A N 0.2278(2) 0.13436(18) 0.2870(2) 0.0283(9) Uani 1 1 d . . .
C10A C 0.2452(2) 0.1924(2) 0.3321(3) 0.0244(11) Uani 1 1 d . . .
C11A C 0.2267(3) 0.2500 0.2927(4) 0.0273(16) Uani 1 2 d S . .
H11A H 0.2012 0.2500 0.2385 0.033 Uiso 1 2 calc SR . .
C12A C 0.2825(2) 0.1924(2) 0.4123(3) 0.0296(12) Uani 1 1 d . . .
H12A H 0.2951 0.1540 0.4400 0.036 Uiso 1 1 calc R . .
C13A C 0.3012(4) 0.2500 0.4516(4) 0.0328(18) Uani 1 2 d S . .
H13A H 0.3268 0.2500 0.5057 0.039 Uiso 1 2 calc SR . .
N1B N 0.3555(2) 0.02734(18) 0.1126(3) 0.0312(10) Uani 1 1 d . . .
C2B C 0.3899(3) -0.0282(2) 0.1268(4) 0.0408(14) Uani 1 1 d . . .
H2B H 0.3942 -0.0432 0.1856 0.049 Uiso 1 1 calc R . .
C3B C 0.4191(3) -0.0637(3) 0.0585(4) 0.0536(16) Uani 1 1 d . . .
H3B H 0.4409 -0.1030 0.0703 0.064 Uiso 1 1 calc R . .
C4B C 0.4157(3) -0.0408(3) -0.0272(4) 0.0611(18) Uani 1 1 d . . .
H4B H 0.4353 -0.0641 -0.0747 0.073 Uiso 1 1 calc R . .
C5B C 0.3827(3) 0.0175(3) -0.0424(4) 0.0460(15) Uani 1 1 d . . .
H5B H 0.3808 0.0345 -0.1002 0.055 Uiso 1 1 calc R . .
C6B C 0.3527(2) 0.0500(2) 0.0287(3) 0.0299(12) Uani 1 1 d . . .
C7B C 0.3134(2) 0.1127(2) 0.0151(3) 0.0308(12) Uani 1 1 d . . .
O8B O 0.31503(18) 0.13699(16) -0.0629(2) 0.0400(9) Uani 1 1 d . . .
N9B N 0.27831(19) 0.13325(17) 0.0865(2) 0.0239(9) Uani 1 1 d . . .
C10B C 0.2388(2) 0.1917(2) 0.0775(3) 0.0240(11) Uani 1 1 d . . .
C11B C 0.2756(4) 0.2500 0.0779(4) 0.0272(16) Uani 1 2 d S . .
H11B H 0.3265 0.2500 0.0784 0.033 Uiso 1 2 calc SR . .
C12B C 0.1629(2) 0.1924(2) 0.0711(3) 0.0256(11) Uani 1 1 d . . .
H12B H 0.1369 0.1541 0.0701 0.031 Uiso 1 1 calc R . .
C13B C 0.1263(3) 0.2500 0.0664(4) 0.0247(16) Uani 1 2 d S . .
H13B H 0.0758 0.2500 0.0597 0.030 Uiso 1 2 calc SR . .
N1C N 0.3389(2) 0.03305(19) 0.3192(3) 0.0305(10) Uani 1 1 d . . .
C2C C 0.3115(3) -0.0205(2) 0.3536(3) 0.0377(13) Uani 1 1 d . . .
H2C H 0.2722 -0.0397 0.3245 0.045 Uiso 1 1 calc R . .
C3C C 0.3382(3) -0.0485(3) 0.4298(3) 0.0416(14) Uani 1 1 d . . .
H3C H 0.3188 -0.0869 0.4507 0.050 Uiso 1 1 calc R . .
C4C C 0.3940(3) -0.0192(3) 0.4745(4) 0.0443(14) Uani 1 1 d . . .
H4C H 0.4126 -0.0367 0.5273 0.053 Uiso 1 1 calc R . .
C5C C 0.4225(3) 0.0366(2) 0.4405(3) 0.0391(14) Uani 1 1 d . . .
H5C H 0.4603 0.0576 0.4703 0.047 Uiso 1 1 calc R . .
C6C C 0.3943(3) 0.0612(2) 0.3617(3) 0.0300(12) Uani 1 1 d . . .
C7C C -0.0757(3) 0.1217(2) 0.1791(3) 0.0297(12) Uani 1 1 d . . .
O8C O -0.02775(18) 0.15213(16) 0.1354(2) 0.0399(9) Uani 1 1 d . . .
N9C N 0.3971(2) 0.13423(17) 0.2408(2) 0.0258(9) Uani 1 1 d . . .
C10C C 0.4194(2) 0.1921(2) 0.1991(3) 0.0259(11) Uani 1 1 d . . .
C11C C 0.4055(3) 0.2500 0.2415(4) 0.0256(16) Uani 1 2 d S . .
H11C H 0.3864 0.2500 0.2996 0.031 Uiso 1 2 calc SR . .
C12C C 0.4505(2) 0.1922(2) 0.1139(3) 0.0289(11) Uani 1 1 d . . .
H12C H 0.4608 0.1538 0.0848 0.035 Uiso 1 1 calc R . .
C13C C 0.4660(3) 0.2500 0.0725(5) 0.0317(17) Uani 1 2 d S . .
H13C H 0.4873 0.2500 0.0156 0.038 Uiso 1 2 calc SR . .
O1W O 0.1285(3) 0.2500 0.5463(3) 0.0652(17) Uani 1 2 d S . .
O2W O 0.8504(4) 0.2500 0.8184(4) 0.093(2) Uani 1 2 d S . .
O3W O 0.2939(2) 0.8158(2) 0.3263(3) 0.0710(13) Uani 1 1 d . . .
O4W O 0.5333(2) 0.8166(2) 0.4526(3) 0.0744(13) Uani 1 1 d . . .
O5W O 0.4422(2) 0.8459(2) 0.3064(3) 0.0702(13) Uani 1 1 d . . .
O6W O 0.8753(3) 0.2500 0.6310(3) 0.0521(15) Uani 1 2 d S . .
O7W O 0.4784(3) 0.7500 0.1779(4) 0.0748(19) Uani 1 2 d S . .
O8W O 0.2705(3) 0.8307(2) 0.1420(3) 0.0927(16) Uani 1 1 d . . .

loop_
_atom_site_aniso_label
_atom_site_aniso_U_11
_atom_site_aniso_U_22
_atom_site_aniso_U_33
_atom_site_aniso_U_23
_atom_site_aniso_U_13
_atom_site_aniso_U_12
Ag1 0.0374(4) 0.0814(5) 0.0435(4) 0.000 0.0087(3) 0.000
Ag2 0.0372(4) 0.0643(5) 0.0431(4) 0.000 0.0103(3) 0.000
Ni1 0.0264(3) 0.0287(3) 0.0257(3) 0.0007(3) -0.0011(3) 0.0024(3)
N1A 0.035(3) 0.028(2) 0.034(2) 0.000(2) -0.005(2) 0.000(2)
C2A 0.042(3) 0.036(3) 0.046(3) -0.002(3) -0.007(3) 0.006(3)
C3A 0.055(4) 0.032(3) 0.059(4) -0.005(3) -0.010(3) -0.008(3)
C4A 0.045(4) 0.045(4) 0.051(4) 0.008(3) -0.009(3) -0.014(3)
C5A 0.034(3) 0.048(4) 0.035(3) 0.003(3) -0.004(2) -0.003(3)
C6A 0.029(3) 0.032(3) 0.027(3) 0.000(2) -0.003(2) 0.001(2)
C7A 0.034(3) 0.038(3) 0.027(3) 0.000(2) 0.000(2) 0.001(3)
O8A 0.023(2) 0.052(2) 0.058(2) -0.016(2) 0.0061(18) -0.0003(18)
N9A 0.026(2) 0.031(2) 0.028(2) -0.0013(19) -0.0020(18) 0.0002(18)
C10A 0.017(2) 0.031(3) 0.025(3) 0.001(2) 0.004(2) -0.001(2)
C11A 0.025(4) 0.039(4) 0.018(4) 0.000 0.005(3) 0.000
C12A 0.027(3) 0.038(3) 0.024(3) 0.004(2) 0.001(2) 0.005(2)
C13A 0.030(4) 0.051(5) 0.017(4) 0.000 -0.003(3) 0.000
N1B 0.029(2) 0.029(2) 0.035(3) 0.000(2) -0.0031(19) 0.0064(19)
C2B 0.047(3) 0.034(3) 0.041(3) 0.005(3) -0.003(3) 0.009(3)
C3B 0.066(4) 0.041(4) 0.054(4) -0.005(3) -0.001(3) 0.026(3)
C4B 0.077(5) 0.054(4) 0.052(4) -0.019(3) 0.005(3) 0.030(4)
C5B 0.054(4) 0.050(4) 0.034(3) -0.004(3) 0.002(3) 0.024(3)
C6B 0.027(3) 0.032(3) 0.031(3) -0.008(2) 0.000(2) 0.001(2)
C7B 0.024(3) 0.033(3) 0.035(3) -0.002(3) -0.003(2) -0.001(2)
O8B 0.048(2) 0.044(2) 0.028(2) 0.0021(17) 0.0046(17) 0.0105(18)
N9B 0.023(2) 0.022(2) 0.027(2) -0.0005(18) -0.0009(18) 0.0040(17)
C10B 0.023(3) 0.032(3) 0.017(2) -0.005(2) -0.001(2) -0.002(2)
C11B 0.021(4) 0.038(4) 0.022(4) 0.000 0.001(3) 0.000
C12B 0.030(3) 0.025(3) 0.022(3) -0.003(2) 0.000(2) -0.006(2)
C13B 0.019(4) 0.033(4) 0.022(4) 0.000 -0.005(3) 0.000
N1C 0.030(2) 0.032(2) 0.030(2) 0.0036(19) -0.0001(19) 0.005(2)
C2C 0.035(3) 0.037(3) 0.041(3) 0.008(3) -0.004(3) -0.001(3)
C3C 0.043(3) 0.041(3) 0.041(3) 0.013(3) 0.000(3) 0.000(3)
C4C 0.055(4) 0.045(4) 0.033(3) 0.011(3) -0.006(3) 0.006(3)
C5C 0.040(3) 0.040(3) 0.038(3) 0.005(3) -0.010(3) -0.002(3)
C6C 0.028(3) 0.033(3) 0.029(3) 0.001(2) -0.001(2) 0.004(2)
C7C 0.027(3) 0.033(3) 0.029(3) 0.002(2) -0.001(2) 0.007(2)
O8C 0.035(2) 0.048(2) 0.037(2) -0.0033(18) 0.0105(17) -0.0089(18)
N9C 0.027(2) 0.027(2) 0.023(2) -0.0010(18) -0.0007(18) 0.0016(18)
C10C 0.018(2) 0.036(3) 0.023(3) 0.003(2) -0.005(2) 0.004(2)
C11C 0.025(4) 0.031(4) 0.021(4) 0.000 0.004(3) 0.000
C12C 0.023(3) 0.034(3) 0.030(3) -0.004(2) -0.003(2) 0.006(2)
C13C 0.017(4) 0.054(5) 0.024(4) 0.000 0.000(3) 0.000
O1W 0.050(4) 0.108(5) 0.038(3) 0.000 -0.001(3) 0.000
O2W 0.060(4) 0.164(7) 0.055(4) 0.000 0.007(3) 0.000
O3W 0.067(3) 0.070(3) 0.076(3) -0.022(2) 0.017(2) -0.013(2)
O4W 0.084(3) 0.085(3) 0.055(3) 0.013(2) -0.005(2) -0.029(3)
O5W 0.065(3) 0.070(3) 0.076(3) -0.002(3) 0.005(2) -0.007(2)
O6W 0.042(3) 0.068(4) 0.045(3) 0.000 0.000(3) 0.000
O7W 0.056(4) 0.111(5) 0.058(4) 0.000 -0.004(3) 0.000
O8W 0.107(4) 0.087(4) 0.084(4) -0.005(3) 0.000(3) 0.014(3)

loop_
_atom_type_symbol
_atom_type_description
_atom_type_scat_dispersion_real
_atom_type_scat_dispersion_imag
_atom_type_scat_source
Ag Ag -0.8971 1.1015 'International Tables Vol C Tables 4.2.6.8 and 6.1.1.4'
Ni Ni 0.3393 1.1124 'International Tables Vol C Tables 4.2.6.8 and 6.1.1.4'
N N 0.0061 0.0033 'International Tables Vol C Tables 4.2.6.8 and 6.1.1.4'
C C 0.0033 0.0016 'International Tables Vol C Tables 4.2.6.8 and 6.1.1.4'
O O 0.0106 0.0060 'International Tables Vol C Tables 4.2.6.8 and 6.1.1.4'
H H 0.0000 0.0000 'International Tables Vol C Tables 4.2.6.8 and 6.1.1.4'

loop_
_geom_angle_atom_site_label_1
_geom_angle_atom_site_label_2
_geom_angle_atom_site_label_3
_geom_angle
_geom_angle_site_symmetry_1
_geom_angle_site_symmetry_3
_geom_angle_publ_flag
C11C Ag1 O8C 72.45(11) 6_556 . ?
C11C Ag1 O8C 72.45(11) 6_556 8_565 ?
O8C Ag1 O8C 106.80(16) . 8_565 ?
C11C Ag1 C13B 149.2(2) 6_556 . ?
O8C Ag1 C13B 89.77(11) . . ?
O8C Ag1 C13B 89.77(11) 8_565 . ?
C11C Ag1 Ag2 95.44(15) 6_556 . ?
O8C Ag1 Ag2 122.73(8) . . ?
O8C Ag1 Ag2 122.73(8) 8_565 . ?
C13B Ag1 Ag2 115.32(14) . . ?
O8A Ag2 O8A 116.98(18) 8_565 . ?
O8A Ag2 O1W 121.31(9) 8_565 . ?
O8A Ag2 O1W 121.31(9) . . ?
O8A Ag2 C11A 75.30(11) 8_565 . ?
O8A Ag2 C11A 75.30(11) . . ?
O1W Ag2 C11A 112.9(2) . . ?
O8A Ag2 C13C 95.07(11) 8_565 6_556 ?
O8A Ag2 C13C 95.06(11) . 6_556 ?
O1W Ag2 C13C 86.4(2) . 6_556 ?
C11A Ag2 C13C 160.7(2) . 6_556 ?
O8A Ag2 Ag1 60.93(9) 8_565 . ?
O8A Ag2 Ag1 60.93(9) . . ?
O1W Ag2 Ag1 164.46(13) . . ?
C11A Ag2 Ag1 82.60(15) . . ?
C13C Ag2 Ag1 78.08(15) 6_556 . ?
N9A Ni1 N1B 169.23(15) . . ?
N9A Ni1 N1C 90.89(15) . . ?
N1B Ni1 N1C 94.99(15) . . ?
N9A Ni1 N9B 96.49(14) . . ?
N1B Ni1 N9B 78.57(15) . . ?
N1C Ni1 N9B 171.02(15) . . ?
N9A Ni1 N9C 98.02(14) . . ?
N1B Ni1 N9C 92.08(14) . . ?
N1C Ni1 N9C 77.29(15) . . ?
N9B Ni1 N9C 96.54(14) . . ?
N9A Ni1 N1A 77.20(15) . . ?
N1B Ni1 N1A 93.37(15) . . ?
N1C Ni1 N1A 93.94(15) . . ?
N9B Ni1 N1A 92.69(14) . . ?
N9C Ni1 N1A 170.06(15) . . ?
C2A N1A C6A 117.7(4) . . ?
C2A N1A Ni1 128.9(4) . . ?
C6A N1A Ni1 113.4(3) . . ?
N1A C2A C3A 122.7(5) . . ?
N1A C2A H2A 118.6 . . ?
C3A C2A H2A 118.6 . . ?
C4A C3A C2A 119.3(5) . . ?
C4A C3A H3A 120.4 . . ?
C2A C3A H3A 120.4 . . ?
C3A C4A C5A 118.8(5) . . ?
C3A C4A H4A 120.6 . . ?
C5A C4A H4A 120.6 . . ?
C6A C5A C4A 118.8(5) . . ?
C6A C5A H5A 120.6 . . ?
C4A C5A H5A 120.6 . . ?
N1A C6A C5A 122.5(5) . . ?
N1A C6A C7A 116.2(4) . . ?
C5A C6A C7A 121.3(5) . . ?
O8A C7A N9A 129.5(5) . . ?
O8A C7A C6A 117.2(4) . . ?
N9A C7A C6A 113.2(4) . . ?
C7A O8A Ag2 125.3(3) . . ?
C7A N9A C10A 116.4(4) . . ?
C7A N9A Ni1 117.0(3) . . ?
C10A N9A Ni1 124.3(3) . . ?
C12A C10A C11A 119.3(5) . . ?
C12A C10A N9A 121.4(4) . . ?
C11A C10A N9A 119.3(4) . . ?
C10A C11A C10A 121.4(6) 8_565 . ?
C10A C11A Ag2 88.8(3) 8_565 . ?
C10A C11A Ag2 88.8(3) . . ?
C10A C11A H11A 119.3 8_565 . ?
C10A C11A H11A 119.3 . . ?
Ag2 C11A H11A 92.4 . . ?
C13A C12A C10A 119.3(5) . . ?
C13A C12A H12A 120.3 . . ?
C10A C12A H12A 120.3 . . ?
C12A C13A C12A 121.4(6) . 8_565 ?
C12A C13A H13A 119.3 . . ?
C12A C13A H13A 119.3 8_565 . ?
C6B N1B C2B 118.3(4) . . ?
C6B N1B Ni1 114.1(3) . . ?
C2B N1B Ni1 127.6(3) . . ?
N1B C2B C3B 122.6(5) . . ?
N1B C2B H2B 118.7 . . ?
C3B C2B H2B 118.7 . . ?
C4B C3B C2B 119.0(5) . . ?
C4B C3B H3B 120.5 . . ?
C2B C3B H3B 120.5 . . ?
C3B C4B C5B 119.0(5) . . ?
C3B C4B H4B 120.5 . . ?
C5B C4B H4B 120.5 . . ?
C4B C5B C6B 119.2(5) . . ?
C4B C5B H5B 120.4 . . ?
C6B C5B H5B 120.4 . . ?
N1B C6B C5B 121.9(5) . . ?
N1B C6B C7B 116.8(4) . . ?
C5B C6B C7B 121.3(5) . . ?
O8B C7B N9B 128.3(4) . . ?
O8B C7B C6B 117.4(4) . . ?
N9B C7B C6B 114.2(4) . . ?
C7B N9B C10B 117.0(4) . . ?
C7B N9B Ni1 115.5(3) . . ?
C10B N9B Ni1 126.8(3) . . ?
C12B C10B C11B 118.3(5) . . ?
C12B C10B N9B 121.4(4) . . ?
C11B C10B N9B 120.2(4) . . ?
C10B C11B C10B 122.1(6) . 8_565 ?
C10B C11B H11B 119.0 . . ?
C10B C11B H11B 119.0 8_565 . ?
C13B C12B C10B 119.7(5) . . ?
C13B C12B H12B 120.1 . . ?
C10B C12B H12B 120.1 . . ?
C12B C13B C12B 121.7(6) . 8_565 ?
C12B C13B Ag1 105.6(3) . . ?
C12B C13B Ag1 105.6(3) 8_565 . ?
C12B C13B H13B 119.1 . . ?
C12B C13B H13B 119.1 8_565 . ?
Ag1 C13B H13B 56.5 . . ?
C2C N1C C6C 118.5(4) . . ?
C2C N1C Ni1 127.1(3) . . ?
C6C N1C Ni1 114.3(3) . . ?
N1C C2C C3C 123.1(5) . . ?
N1C C2C H2C 118.4 . . ?
C3C C2C H2C 118.4 . . ?
C4C C3C C2C 118.5(5) . . ?
C4C C3C H3C 120.7 . . ?
C2C C3C H3C 120.7 . . ?
C3C C4C C5C 119.1(5) . . ?
C3C C4C H4C 120.4 . . ?
C5C C4C H4C 120.4 . . ?
C4C C5C C6C 119.2(5) . . ?
C4C C5C H5C 120.4 . . ?
C6C C5C H5C 120.4 . . ?
N1C C6C C5C 121.5(5) . . ?
N1C C6C C7C 117.3(4) . 6_656 ?
C5C C6C C7C 121.2(5) . 6_656 ?
O8C C7C N9C 128.9(5) . 6_556 ?
O8C C7C C6C 118.0(4) . 6_556 ?
N9C C7C C6C 113.1(4) 6_556 6_556 ?
C7C O8C Ag1 121.6(3) . . ?
C7C N9C C10C 117.1(4) 6_656 . ?
C7C N9C Ni1 115.6(3) 6_656 . ?
C10C N9C Ni1 124.2(3) . . ?
C12C C10C C11C 119.2(5) . . ?
C12C C10C N9C 121.2(4) . . ?
C11C C10C N9C 119.5(4) . . ?
C10C C11C C10C 121.3(6) . 8_565 ?
C10C C11C Ag1 88.8(3) . 6_656 ?
C10C C11C Ag1 88.8(3) 8_565 6_656 ?
C10C C11C H11C 119.3 . . ?
C10C C11C H11C 119.3 8_565 . ?
Ag1 C11C H11C 92.4 6_656 . ?
C10C C12C C13C 119.4(5) . . ?
C10C C12C H12C 120.3 . . ?
C13C C12C H12C 120.3 . . ?
C12C C13C C12C 121.4(6) 8_565 . ?
C12C C13C Ag2 95.6(3) 8_565 6_656 ?
C12C C13C Ag2 95.6(3) . 6_656 ?
C12C C13C H13C 119.3 8_565 . ?
C12C C13C H13C 119.3 . . ?
Ag2 C13C H13C 78.4 6_656 . ?

loop_
_geom_bond_atom_site_label_1
_geom_bond_atom_site_label_2
_geom_bond_distance
_geom_bond_site_symmetry_2
_geom_bond_publ_flag
Ag1 C11C 2.532(6) 6_556 ?
Ag1 O8C 2.547(3) . ?
Ag1 O8C 2.547(3) 8_565 ?
Ag1 C13B 2.594(6) . ?
Ag1 Ag2 3.0462(10) . ?
Ag2 O8A 2.377(3) 8_565 ?
Ag2 O8A 2.377(3) . ?
Ag2 O1W 2.399(5) . ?
Ag2 C11A 2.602(6) . ?
Ag2 C13C 2.640(6) 6_556 ?
Ni1 N9A 2.075(4) . ?
Ni1 N1B 2.085(4) . ?
Ni1 N1C 2.097(4) . ?
Ni1 N9B 2.104(4) . ?
Ni1 N9C 2.125(4) . ?
Ni1 N1A 2.127(4) . ?
N1A C2A 1.336(6) . ?
N1A C6A 1.351(6) . ?
C2A C3A 1.377(7) . ?
C2A H2A 0.9300 . ?
C3A C4A 1.365(7) . ?
C3A H3A 0.9300 . ?
C4A C5A 1.390(7) . ?
C4A H4A 0.9300 . ?
C5A C6A 1.371(7) . ?
C5A H5A 0.9300 . ?
C6A C7A 1.497(7) . ?
C7A O8A 1.263(6) . ?
C7A N9A 1.318(6) . ?
N9A C10A 1.421(6) . ?
C10A C12A 1.373(6) . ?
C10A C11A 1.380(5) . ?
C11A C10A 1.380(5) 8_565 ?
C11A H11A 0.9300 . ?
C12A C13A 1.379(6) . ?
C12A H12A 0.9300 . ?
C13A C12A 1.379(6) 8_565 ?
C13A H13A 0.9300 . ?
N1B C6B 1.333(6) . ?
N1B C2B 1.336(6) . ?
C2B C3B 1.365(7) . ?
C2B H2B 0.9300 . ?
C3B C4B 1.360(8) . ?
C3B H3B 0.9300 . ?
C4B C5B 1.377(7) . ?
C4B H4B 0.9300 . ?
C5B C6B 1.369(7) . ?
C5B H5B 0.9300 . ?
C6B C7B 1.508(7) . ?
C7B O8B 1.265(5) . ?
C7B N9B 1.310(6) . ?
N9B C10B 1.425(6) . ?
C10B C12B 1.390(6) . ?
C10B C11B 1.393(5) . ?
C11B C10B 1.393(5) 8_565 ?
C11B H11B 0.9300 . ?
C12B C13B 1.379(5) . ?
C12B H12B 0.9300 . ?
C13B C12B 1.379(5) 8_565 ?
C13B H13B 0.9300 . ?
N1C C2C 1.327(6) . ?
N1C C6C 1.330(6) . ?
C2C C3C 1.364(7) . ?
C2C H2C 0.9300 . ?
C3C C4C 1.362(7) . ?
C3C H3C 0.9300 . ?
C4C C5C 1.373(7) . ?
C4C H4C 0.9300 . ?
C5C C6C 1.378(6) . ?
C5C H5C 0.9300 . ?
C6C C7C 1.505(7) 6_656 ?
C7C O8C 1.262(5) . ?
C7C N9C 1.315(6) 6_556 ?
C7C C6C 1.505(7) 6_556 ?
N9C C7C 1.315(6) 6_656 ?
N9C C10C 1.419(6) . ?
C10C C12C 1.386(6) . ?
C10C C11C 1.387(6) . ?
C11C C10C 1.387(6) 8_565 ?
C11C Ag1 2.532(6) 6_656 ?
C11C H11C 0.9300 . ?
C12C C13C 1.384(6) . ?
C12C H12C 0.9300 . ?
C13C C12C 1.384(6) 8_565 ?
C13C Ag2 2.640(6) 6_656 ?
C13C H13C 0.9300 . ?
